data_4502077
loop_
_publ_author_name
'Mouchaham, Georges'
'Roques, Nans'
'Imaz, Inhar'
'Duhayon, Carine'
'Sutter, Jean-Pascal'

_publ_section_title
;
 Driving the Assembling of Zirconium Tetraoxalate Metallotectons and
 Benzimidazolium Cations: From Three Dimensional Hydrogen-Bonded Compact
 Architectures to Open-Frameworks
;
_journal_issue 11
_journal_name_full 'Crystal Growth &amp; Design'
_journal_page_first 4906
_journal_paper_doi 10.1021/cg1009785
_journal_volume 10
_journal_year 2010
_chemical_formula_moiety 'C8 O16 Zr, 4(C8 H9 N2), 7(H2 O) '
_chemical_formula_sum 'C40 H50 N8 O23 Zr'
_chemical_formula_weight 1102.10
_space_group_IT_number 2
_symmetry_cell_setting triclinic
_symmetry_space_group_name_Hall '-P 1'
_symmetry_space_group_name_H-M 'P -1'
_atom_sites_solution_hydrogens geom
_atom_sites_solution_primary direct
_cell_angle_alpha 65.600(4)
_cell_angle_beta 84.434(3)
_cell_angle_gamma 80.042(3)
_cell_formula_units_Z 2
_cell_length_a 12.5952(5)
_cell_length_b 13.8567(6)
_cell_length_c 15.2798(6)
_cell_measurement_reflns_used 11989
_cell_measurement_temperature 180
_cell_measurement_theta_max 29
_cell_measurement_theta_min 3
_cell_volume 2391.01(19)
_computing_cell_refinement 'CrysAlis RED, (Oxford Diffraction, 2002)'
_computing_data_collection 'Xcalibur, (Oxford Diffraction, 2002)'
_computing_data_reduction 'CrysAlis RED, (Oxford Diffraction, 2002)'
_computing_molecular_graphics 'CAMERON (Watkin et al., 1996)'
_computing_publication_material 'CRYSTALS (Betteridge et al., 2003)'
_computing_structure_refinement 'CRYSTALS (Betteridge et al., 2003)'
_computing_structure_solution 'SIR92 (Altomare et al., 1994)'
_diffrn_ambient_temperature 180
_diffrn_measured_fraction_theta_full 0.996
_diffrn_measured_fraction_theta_max 0.971
_diffrn_measurement_device Area
_diffrn_measurement_device_type 'Oxford Diffraction XCALIBUR'
_diffrn_measurement_method '\f & \w scans'
_diffrn_radiation_monochromator graphite
_diffrn_radiation_type 'Mo K\a'
_diffrn_radiation_wavelength 0.71073
_diffrn_reflns_av_R_equivalents 0.038
_diffrn_reflns_limit_h_max 17
_diffrn_reflns_limit_h_min -17
_diffrn_reflns_limit_k_max 19
_diffrn_reflns_limit_k_min -14
_diffrn_reflns_limit_l_max 20
_diffrn_reflns_limit_l_min -20
_diffrn_reflns_number 22850
_diffrn_reflns_theta_full 26.984
_diffrn_reflns_theta_max 29.331
_diffrn_reflns_theta_min 2.929
_diffrn_standards_number 0
_exptl_absorpt_coefficient_mu 0.323
_exptl_absorpt_correction_T_max 0.95
_exptl_absorpt_correction_T_min 0.89
_exptl_absorpt_correction_type multi-scan
_exptl_absorpt_process_details 'Blessing, acta cryst. (1995), a51, 33-38'
_exptl_crystal_colour 'pale pink'
_exptl_crystal_density_diffrn 1.531
_exptl_crystal_density_method 'not measured'
_exptl_crystal_description block
_exptl_crystal_F_000 1140
_exptl_crystal_size_max 0.350
_exptl_crystal_size_mid 0.200
_exptl_crystal_size_min 0.150
_refine_diff_density_max 0.56
_refine_diff_density_min -0.55
_refine_ls_extinction_method None
_refine_ls_goodness_of_fit_ref 1.0760
_refine_ls_hydrogen_treatment constr
_refine_ls_matrix_type full
_refine_ls_number_parameters 649
_refine_ls_number_reflns 8954
_refine_ls_number_restraints 0
_refine_ls_R_factor_all 0.0596
_refine_ls_R_factor_gt 0.0374
_refine_ls_shift/su_max 0.0022012
_refine_ls_shift/su_mean 1.8830595
_refine_ls_structure_factor_coef F
_refine_ls_weighting_details
;
 Method, part 1, Chebychev polynomial, (Watkin, 1994, Prince, 1982) 
 [weight] = 1.0/[A~0~*T~0~(x)+A~1~*T~1~(x) ... +A~n-1~]*T~n-1~(x)] 
 where A~i~ are the Chebychev coefficients listed below and x= Fcalc/Fmax 
 Method = Robust Weighting (Prince, 1982) 
 W = [weight] * [1-(deltaF/6*sigmaF)^2^]^2^ 
 A~i~ are: 
 3.54 -0.410 2.61 
;
_refine_ls_weighting_scheme calc
_refine_ls_wR_factor_all 0.0553
_refine_ls_wR_factor_gt 0.0417
_refine_ls_wR_factor_ref 0.0399
_reflns_limit_h_max 17
_reflns_limit_h_min -17
_reflns_limit_k_max 19
_reflns_limit_k_min -16
_reflns_limit_l_max 20
_reflns_limit_l_min 0
_reflns_number_gt 9604
_reflns_number_total 12732
_reflns_threshold_expression I>2.0\s(I)
_oxford_refine_ls_r_factor_ref 0.0345
_oxford_reflns_number_all 12698
_oxford_reflns_threshold_expression_ref I>3.0\s(I)
_cod_data_source_file cg1009785_si_006.cif
_cod_data_source_block 1
_cod_depositor_comments
;
The following automatic conversions were performed:

'_symmetry_cell_setting' value 'Triclinic' changed to 'triclinic'
according to /home/saulius/struct/CIF-dictionaries/cif_core.dic
dictionary named 'cif_core.dic' version 2.4.2 from 2011-04-26.

Automatic conversion script
Id: cif_fix_values 1715 2011-07-08 13:25:40Z adriana 

The following automatic conversions were performed:

data name '_diffrn_measurement_device-type' was replaced with
'_diffrn_measurement_device_type' as specified in the replacement
file 'data/replacement-values/replacement_tags.lst'.

Automatic conversion script
Id: cif_correct_tags 9268 2022-04-12 08:56:07Z antanas 
;
_cod_original_sg_symbol_Hall '-P 1 '
_cod_original_sg_symbol_H-M 'P -1 '
_cod_original_formula_sum 'C40 H50 N8 O23 Zr1'
_cod_database_code 4502077

loop_
_symmetry_equiv_pos_as_xyz
x,y,z
-x,-y,-z

loop_
_atom_site_label
_atom_site_type_symbol
_atom_site_fract_x
_atom_site_fract_y
_atom_site_fract_z
_atom_site_U_iso_or_equiv
_atom_site_occupancy
_atom_site_adp_type
_atom_site_refinement_flags_posn
N1 N 0.74850(17) 0.27300(16) 0.43711(14) 0.0385 1.0000 Uani .
N2 N 0.70024(16) 0.38191(15) 0.29374(13) 0.0342 1.0000 Uani .
N3 N 0.21381(13) 0.95077(13) 0.68736(12) 0.0254 1.0000 Uani .
N4 N 0.36383(13) 0.90816(14) 0.62162(13) 0.0281 1.0000 Uani .
N5 N 0.19368(14) 0.03624(15) 0.98259(12) 0.0295 1.0000 Uani .
N6 N 0.24685(14) 0.08912(14) 0.83353(12) 0.0273 1.0000 Uani .
N7 N -0.05801(16) 0.56752(16) 0.67394(15) 0.0361 1.0000 Uani .
N8 N 0.10519(15) 0.50362(15) 0.64666(15) 0.0347 1.0000 Uani .
C1 C 0.46437(15) 0.11656(16) 0.67086(13) 0.0245 1.0000 Uani .
C2 C 0.53272(14) 0.11402(15) 0.58262(13) 0.0226 1.0000 Uani .
C3 C 0.71594(16) -0.16396(16) 0.80441(15) 0.0282 1.0000 Uani .
C4 C 0.66935(16) -0.13998(16) 0.89164(14) 0.0264 1.0000 Uani .
C5 C 0.67791(15) 0.25766(16) 0.79871(14) 0.0260 1.0000 Uani .
C6 C 0.67697(19) 0.31511(17) 0.68837(16) 0.0331 1.0000 Uani .
C7 C 0.93037(15) 0.06936(15) 0.66219(14) 0.0240 1.0000 Uani .
C8 C 0.93653(15) 0.00833(15) 0.77160(14) 0.0241 1.0000 Uani .
C9 C 0.83195(19) 0.25775(17) 0.37587(15) 0.0337 1.0000 Uani .
C10 C 0.9308(2) 0.19216(18) 0.39198(18) 0.0389 1.0000 Uani .
C11 C 0.9957(2) 0.20007(19) 0.31260(19) 0.0407 1.0000 Uani .
C12 C 0.9632(2) 0.2704(2) 0.21992(18) 0.0421 1.0000 Uani .
C13 C 0.80058(19) 0.32795(17) 0.28361(15) 0.0314 1.0000 Uani .
C14 C 0.6705(2) 0.34686(19) 0.38613(17) 0.0371 1.0000 Uani .
C15 C 0.5670(2) 0.3829(2) 0.4247(2) 0.0489 1.0000 Uani .
C16 C 0.27511(15) 0.87259(16) 0.76146(15) 0.0260 1.0000 Uani .
C17 C 0.25433(18) 0.82258(18) 0.85934(16) 0.0334 1.0000 Uani .
C18 C 0.3344(2) 0.7449(2) 0.91232(18) 0.0427 1.0000 Uani .
C19 C 0.4321(2) 0.7184(2) 0.86968(19) 0.0450 1.0000 Uani .
C20 C 0.45255(19) 0.7679(2) 0.77260(18) 0.0387 1.0000 Uani .
C21 C 0.37159(16) 0.84561(17) 0.71904(15) 0.0279 1.0000 Uani .
C22 C 0.26853(16) 0.97015(16) 0.60464(15) 0.0262 1.0000 Uani .
C23 C 0.23138(19) 1.04558(18) 0.50863(16) 0.0345 1.0000 Uani .
C24 C 0.10726(16) 0.10337(17) 0.92916(15) 0.0280 1.0000 Uani .
C25 C 0.00372(18) 0.1368(2) 0.95616(18) 0.0369 1.0000 Uani .
C26 C -0.06252(19) 0.2050(2) 0.88266(19) 0.0413 1.0000 Uani .
C27 C -0.0282(2) 0.2383(2) 0.78675(18) 0.0400 1.0000 Uani .
C28 C 0.07418(18) 0.20576(18) 0.75964(17) 0.0339 1.0000 Uani .
C29 C 0.14127(16) 0.13676(16) 0.83416(14) 0.0265 1.0000 Uani .
C30 C 0.27664(16) 0.02918(17) 0.92362(14) 0.0271 1.0000 Uani .
C31 C 0.38427(17) -0.03232(19) 0.95117(16) 0.0337 1.0000 Uani .
C32 C -0.01522(18) 0.50301(17) 0.76304(17) 0.0339 1.0000 Uani .
C33 C -0.0577(2) 0.4807(2) 0.85483(19) 0.0428 1.0000 Uani .
C34 C 0.0098(3) 0.4147(2) 0.9286(2) 0.0505 1.0000 Uani .
C35 C 0.1147(2) 0.3729(2) 0.9110(2) 0.0488 1.0000 Uani .
C36 C 0.1562(2) 0.39476(19) 0.8201(2) 0.0406 1.0000 Uani .
C37 C 0.08948(18) 0.46161(17) 0.74550(17) 0.0331 1.0000 Uani .
C38 C 0.01595(19) 0.56742(18) 0.60562(17) 0.0352 1.0000 Uani .
C39 C 0.0040(2) 0.6312(2) 0.50142(19) 0.0476 1.0000 Uani .
C42 C 0.8656(2) 0.33561(18) 0.20345(16) 0.0367 1.0000 Uani .
O1 O 0.51881(11) 0.10742(12) 0.74015(10) 0.0277 1.0000 Uani .
O2 O 0.63320(11) 0.10266(12) 0.59342(10) 0.0261 1.0000 Uani .
O3 O 0.36564(11) 0.12522(13) 0.67006(10) 0.0323 1.0000 Uani .
O4 O 0.48847(11) 0.12263(13) 0.51129(10) 0.0325 1.0000 Uani .
O5 O 0.72282(12) -0.08034(11) 0.72706(10) 0.0298 1.0000 Uani .
O6 O 0.64744(11) -0.04024(11) 0.87195(10) 0.0257 1.0000 Uani .
O7 O 0.74205(15) -0.25672(13) 0.81309(13) 0.0415 1.0000 Uani .
O8 O 0.65692(15) -0.21340(13) 0.96906(12) 0.0409 1.0000 Uani .
O9 O 0.68244(13) 0.15651(11) 0.82842(10) 0.0310 1.0000 Uani .
O10 O 0.68147(14) 0.25088(12) 0.64702(11) 0.0340 1.0000 Uani .
O11 O 0.67691(14) 0.30633(13) 0.84916(12) 0.0369 1.0000 Uani .
O12 O 0.6740(2) 0.41169(14) 0.64905(14) 0.0627 1.0000 Uani .
O13 O 0.83384(11) 0.10254(12) 0.63206(10) 0.0296 1.0000 Uani .
O14 O 0.84399(11) 0.01041(12) 0.81481(10) 0.0292 1.0000 Uani .
O15 O 1.01248(12) 0.08286(14) 0.61273(11) 0.0370 1.0000 Uani .
O16 O 1.02276(11) -0.03552(13) 0.80808(11) 0.0319 1.0000 Uani .
O17 O 0.72663(17) 0.53211(15) 0.46223(14) 0.0520 1.0000 Uani .
O18 O 0.73887(16) 0.71295(14) 0.48507(13) 0.0482 1.0000 Uani .
O19 O 0.58331(14) 0.74030(14) 0.15364(13) 0.0434 1.0000 Uani .
O20 O 0.57848(13) 0.53868(13) 0.15335(12) 0.0388 1.0000 Uani .
O21 O 0.37242(14) 0.48617(13) 0.17773(13) 0.0408 1.0000 Uani .
O22 O 0.30930(15) 0.44795(13) 0.02872(13) 0.0429 1.0000 Uani .
O23 O 0.26634(14) 0.33536(13) 0.32084(12) 0.0386 1.0000 Uani .
Zr1 Zr 0.696334(14) 0.076496(15) 0.732567(13) 0.0193 1.0000 Uani .
H11 H 0.7435 0.2315 0.4988 0.0484 1.0000 Uiso R
H21 H 0.6620 0.4350 0.2468 0.0423 1.0000 Uiso R
H31 H 0.1509 0.9854 0.6949 0.0326 1.0000 Uiso R
H41 H 0.4135 0.9060 0.5763 0.0355 1.0000 Uiso R
H51 H 0.1935 0.0046 1.0454 0.0375 1.0000 Uiso R
H61 H 0.2902 0.0992 0.7814 0.0340 1.0000 Uiso R
H71 H -0.1220 0.6087 0.6639 0.0455 1.0000 Uiso R
H81 H 0.1632 0.4912 0.6142 0.0434 1.0000 Uiso R
H101 H 0.9514 0.1440 0.4552 0.0487 1.0000 Uiso R
H111 H 1.0641 0.1559 0.3209 0.0517 1.0000 Uiso R
H121 H 1.0101 0.2731 0.1672 0.0525 1.0000 Uiso R
H151 H 0.5758 0.3728 0.4899 0.0768 1.0000 Uiso R
H152 H 0.5142 0.3393 0.4225 0.0763 1.0000 Uiso R
H153 H 0.5440 0.4576 0.3871 0.0763 1.0000 Uiso R
H171 H 0.1877 0.8414 0.8880 0.0412 1.0000 Uiso R
H172 H 0.7367 0.5882 0.4700 0.0787 1.0000 Uiso R
H173 H 0.7069 0.4834 0.5122 0.0789 1.0000 Uiso R
H181 H 0.3235 0.7082 0.9794 0.0526 1.0000 Uiso R
H182 H 0.7009 0.7637 0.4440 0.0722 1.0000 Uiso R
H183 H 0.7204 0.7046 0.5412 0.0728 1.0000 Uiso R
H191 H 0.4853 0.6645 0.9089 0.0546 1.0000 Uiso R
H192 H 0.6018 0.7643 0.0959 0.0660 1.0000 Uiso R
H193 H 0.5510 0.7884 0.1706 0.0663 1.0000 Uiso R
H201 H 0.5186 0.7505 0.7422 0.0476 1.0000 Uiso R
H202 H 0.5701 0.5991 0.1585 0.0598 1.0000 Uiso R
H203 H 0.5202 0.5151 0.1565 0.0599 1.0000 Uiso R
H211 H 0.3565 0.4780 0.1303 0.0627 1.0000 Uiso R
H212 H 0.3461 0.5413 0.1830 0.0624 1.0000 Uiso R
H221 H 0.3462 0.4555 -0.0219 0.0661 1.0000 Uiso R
H222 H 0.2959 0.3839 0.0545 0.0661 1.0000 Uiso R
H231 H 0.1808 1.1019 0.5154 0.0529 1.0000 Uiso R
H232 H 0.1993 1.0066 0.4802 0.0537 1.0000 Uiso R
H233 H 0.2926 1.0764 0.4694 0.0536 1.0000 Uiso R
H234 H 0.3014 0.3867 0.2867 0.0586 1.0000 Uiso R
H235 H 0.2578 0.2988 0.2891 0.0588 1.0000 Uiso R
H251 H -0.0201 0.1135 1.0213 0.0459 1.0000 Uiso R
H261 H -0.1347 0.2302 0.8977 0.0504 1.0000 Uiso R
H271 H -0.0774 0.2855 0.7381 0.0491 1.0000 Uiso R
H281 H 0.0985 0.2280 0.6946 0.0415 1.0000 Uiso R
H311 H 0.4329 -0.0145 0.8950 0.0528 1.0000 Uiso R
H312 H 0.4135 -0.0123 0.9972 0.0528 1.0000 Uiso R
H313 H 0.3803 -0.1092 0.9804 0.0532 1.0000 Uiso R
H331 H -0.1294 0.5098 0.8661 0.0530 1.0000 Uiso R
H341 H -0.0142 0.3965 0.9932 0.0628 1.0000 Uiso R
H351 H 0.1587 0.3281 0.9642 0.0594 1.0000 Uiso R
H361 H 0.2264 0.3663 0.8074 0.0501 1.0000 Uiso R
H391 H 0.0613 0.6031 0.4673 0.0722 1.0000 Uiso R
H392 H -0.0652 0.6226 0.4839 0.0726 1.0000 Uiso R
H393 H 0.0078 0.7070 0.4860 0.0722 1.0000 Uiso R
H421 H 0.8429 0.3841 0.1401 0.0453 1.0000 Uiso R

loop_
_atom_site_aniso_label
_atom_site_aniso_U_11
_atom_site_aniso_U_22
_atom_site_aniso_U_33
_atom_site_aniso_U_23
_atom_site_aniso_U_13
_atom_site_aniso_U_12
N1 0.0489(11) 0.0370(10) 0.0262(9) -0.0043(8) -0.0040(8) -0.0177(9)
N2 0.0426(10) 0.0303(9) 0.0282(9) -0.0070(7) -0.0064(7) -0.0116(8)
N3 0.0208(7) 0.0301(8) 0.0287(8) -0.0157(7) 0.0011(6) -0.0035(6)
N4 0.0238(8) 0.0357(9) 0.0295(8) -0.0185(7) 0.0026(6) -0.0041(6)
N5 0.0265(8) 0.0434(10) 0.0215(8) -0.0141(7) 0.0026(6) -0.0117(7)
N6 0.0280(8) 0.0354(9) 0.0216(8) -0.0139(7) 0.0040(6) -0.0093(7)
N7 0.0348(10) 0.0331(9) 0.0428(11) -0.0177(8) -0.0077(8) -0.0011(7)
N8 0.0330(9) 0.0316(9) 0.0450(11) -0.0207(8) -0.0012(8) -0.0052(7)
C1 0.0229(8) 0.0276(9) 0.0206(8) -0.0076(7) 0.0019(7) -0.0043(7)
C2 0.0205(8) 0.0254(9) 0.0224(8) -0.0103(7) 0.0019(6) -0.0047(6)
C3 0.0280(9) 0.0275(9) 0.0326(10) -0.0146(8) -0.0003(8) -0.0072(7)
C4 0.0245(9) 0.0266(9) 0.0270(9) -0.0094(7) -0.0020(7) -0.0042(7)
C5 0.0241(9) 0.0263(9) 0.0284(9) -0.0118(7) 0.0004(7) -0.0041(7)
C6 0.0400(12) 0.0263(10) 0.0292(10) -0.0071(8) 0.0000(8) -0.0055(8)
C7 0.0230(8) 0.0253(9) 0.0241(9) -0.0107(7) 0.0019(7) -0.0041(7)
C8 0.0239(9) 0.0257(9) 0.0248(9) -0.0119(7) 0.0004(7) -0.0055(7)
C9 0.0459(12) 0.0296(10) 0.0274(10) -0.0080(8) -0.0046(9) -0.0173(9)
C10 0.0479(13) 0.0295(11) 0.0375(12) -0.0069(9) -0.0136(10) -0.0112(9)
C11 0.0473(13) 0.0313(11) 0.0456(13) -0.0159(10) -0.0090(11) -0.0064(9)
C12 0.0552(15) 0.0389(12) 0.0368(12) -0.0176(10) -0.0011(10) -0.0124(11)
C13 0.0421(11) 0.0255(9) 0.0289(10) -0.0096(8) -0.0068(8) -0.0117(8)
C14 0.0433(12) 0.0371(12) 0.0325(11) -0.0110(9) -0.0018(9) -0.0177(10)
C15 0.0494(15) 0.0532(15) 0.0385(13) -0.0119(11) 0.0049(11) -0.0135(12)
C16 0.0241(9) 0.0294(9) 0.0298(10) -0.0169(8) -0.0007(7) -0.0054(7)
C17 0.0339(11) 0.0388(11) 0.0292(10) -0.0164(9) 0.0011(8) -0.0045(9)
C18 0.0506(14) 0.0465(14) 0.0307(11) -0.0154(10) -0.0060(10) -0.0040(11)
C19 0.0482(14) 0.0441(13) 0.0417(13) -0.0191(11) -0.0156(11) 0.0082(11)
C20 0.0307(11) 0.0452(13) 0.0440(13) -0.0242(11) -0.0059(9) 0.0033(9)
C21 0.0244(9) 0.0342(10) 0.0313(10) -0.0192(8) -0.0006(7) -0.0047(7)
C22 0.0255(9) 0.0300(10) 0.0293(10) -0.0173(8) 0.0013(7) -0.0071(7)
C23 0.0365(11) 0.0369(11) 0.0306(10) -0.0153(9) 0.0017(8) -0.0036(9)
C24 0.0266(9) 0.0363(11) 0.0264(9) -0.0160(8) 0.0008(7) -0.0108(8)
C25 0.0293(10) 0.0510(13) 0.0389(12) -0.0265(11) 0.0060(9) -0.0103(9)
C26 0.0287(11) 0.0507(14) 0.0523(14) -0.0292(12) -0.0034(10) -0.0034(9)
C27 0.0384(12) 0.0407(12) 0.0432(13) -0.0163(10) -0.0121(10) -0.0077(10)
C28 0.0362(11) 0.0347(11) 0.0319(11) -0.0120(9) -0.0034(8) -0.0105(9)
C29 0.0268(9) 0.0302(10) 0.0271(9) -0.0142(8) 0.0001(7) -0.0096(7)
C30 0.0278(9) 0.0337(10) 0.0246(9) -0.0145(8) 0.0011(7) -0.0107(8)
C31 0.0276(10) 0.0437(12) 0.0303(10) -0.0151(9) -0.0002(8) -0.0064(8)
C32 0.0347(11) 0.0284(10) 0.0424(12) -0.0167(9) -0.0072(9) -0.0048(8)
C33 0.0437(13) 0.0407(13) 0.0446(13) -0.0171(11) 0.0029(10) -0.0107(10)
C34 0.0638(18) 0.0464(14) 0.0398(14) -0.0127(11) -0.0032(12) -0.0151(13)
C35 0.0550(16) 0.0392(13) 0.0479(15) -0.0090(11) -0.0181(12) -0.0090(11)
C36 0.0352(11) 0.0314(11) 0.0565(15) -0.0169(11) -0.0126(10) -0.0041(9)
C37 0.0333(11) 0.0282(10) 0.0433(12) -0.0183(9) -0.0040(9) -0.0069(8)
C38 0.0392(12) 0.0303(10) 0.0414(12) -0.0185(9) -0.0054(9) -0.0060(9)
C39 0.0584(16) 0.0449(14) 0.0416(14) -0.0179(11) -0.0099(12) -0.0070(12)
C42 0.0517(14) 0.0314(11) 0.0270(10) -0.0090(8) -0.0046(9) -0.0114(9)
O1 0.0222(6) 0.0399(8) 0.0200(6) -0.0117(6) -0.0002(5) -0.0031(5)
O2 0.0205(6) 0.0380(8) 0.0219(6) -0.0149(6) 0.0007(5) -0.0035(5)
O3 0.0210(7) 0.0510(9) 0.0224(7) -0.0128(6) 0.0012(5) -0.0050(6)
O4 0.0248(7) 0.0516(9) 0.0253(7) -0.0199(7) -0.0010(5) -0.0048(6)
O5 0.0389(8) 0.0280(7) 0.0251(7) -0.0134(6) 0.0020(6) -0.0061(6)
O6 0.0262(7) 0.0257(7) 0.0240(6) -0.0100(5) 0.0022(5) -0.0027(5)
O7 0.0569(11) 0.0264(8) 0.0422(9) -0.0168(7) 0.0067(8) -0.0059(7)
O8 0.0546(10) 0.0287(8) 0.0304(8) -0.0042(6) 0.0053(7) -0.0068(7)
O9 0.0467(9) 0.0235(7) 0.0224(7) -0.0088(5) 0.0006(6) -0.0060(6)
O10 0.0500(9) 0.0253(7) 0.0241(7) -0.0075(6) -0.0031(6) -0.0043(6)
O11 0.0467(9) 0.0314(8) 0.0383(8) -0.0208(7) -0.0034(7) -0.0021(7)
O12 0.120(2) 0.0253(9) 0.0383(10) -0.0073(7) 0.0019(11) -0.0153(10)
O13 0.0221(6) 0.0390(8) 0.0223(7) -0.0073(6) -0.0001(5) -0.0041(6)
O14 0.0231(7) 0.0430(8) 0.0221(7) -0.0130(6) 0.0004(5) -0.0069(6)
O15 0.0234(7) 0.0504(10) 0.0306(8) -0.0115(7) 0.0041(6) -0.0037(6)
O16 0.0234(7) 0.0392(8) 0.0309(7) -0.0135(6) -0.0045(6) 0.0015(6)
O17 0.0674(13) 0.0429(10) 0.0446(10) -0.0193(8) 0.0175(9) -0.0121(9)
O18 0.0597(11) 0.0416(10) 0.0379(9) -0.0133(8) -0.0138(8) 0.0063(8)
O19 0.0454(10) 0.0417(9) 0.0430(10) -0.0186(8) 0.0063(8) -0.0068(7)
O20 0.0371(8) 0.0340(8) 0.0430(9) -0.0123(7) -0.0039(7) -0.0061(6)
O21 0.0443(9) 0.0329(8) 0.0523(10) -0.0241(8) -0.0033(8) -0.0050(7)
O22 0.0551(11) 0.0328(8) 0.0421(9) -0.0153(7) 0.0016(8) -0.0111(7)
O23 0.0445(9) 0.0358(8) 0.0368(9) -0.0163(7) -0.0042(7) -0.0034(7)
Zr1 0.01902(8) 0.02226(8) 0.01657(8) -0.00784(6) 0.00046(5) -0.00324(6)

loop_
_atom_type_symbol
_atom_type_scat_dispersion_real
_atom_type_scat_dispersion_imag
_atom_type_scat_Cromer_Mann_a1
_atom_type_scat_Cromer_Mann_b1
_atom_type_scat_Cromer_Mann_a2
_atom_type_scat_Cromer_Mann_b2
_atom_type_scat_Cromer_Mann_a3
_atom_type_scat_Cromer_Mann_b3
_atom_type_scat_Cromer_Mann_a4
_atom_type_scat_Cromer_Mann_b4
_atom_type_scat_Cromer_Mann_c
_atom_type_scat_source
C 0.0033 0.0016 2.3100 20.8439 1.0200 10.2075 1.5886 0.5687 0.8650 51.6512 0.2156 'International Tables Vol C 4.2.6.8 and 6.1.1.4'
H 0.0000 0.0000 0.4930 10.5109 0.3229 26.1257 0.1402 3.1424 0.0408 57.7998 0.0030 'International Tables Vol C 4.2.6.8 and 6.1.1.4'
O 0.0106 0.0060 3.0485 13.2771 2.2868 5.7011 1.5463 0.3239 0.8670 32.9089 0.2508 'International Tables Vol C 4.2.6.8 and 6.1.1.4'
Zr -2.9673 0.5597 17.8765 1.2762 10.9480 11.9160 5.4173 0.1176 3.6572 87.6627 2.0693 'International Tables Vol C 4.2.6.8 and 6.1.1.4'
N 0.0061 0.0033 12.2126 0.0057 3.1322 9.8933 2.0125 28.9975 1.1663 0.5826 -11.5290 'International Tables Vol C 4.2.6.8 and 6.1.1.4'

loop_
_geom_angle_atom_site_label_1
_geom_angle_atom_site_label_2
_geom_angle_atom_site_label_3
_geom_angle
_geom_angle_publ_flag
C9 N1 C14 109.57(19) yes
C9 N1 H11 124.3 no
C14 N1 H11 125.3 no
C13 N2 C14 109.51(19) yes
C13 N2 H21 126.3 no
C14 N2 H21 124.0 no
C16 N3 C22 109.42(16) yes
C16 N3 H31 124.9 no
C22 N3 H31 125.5 no
C21 N4 C22 109.34(17) yes
C21 N4 H41 125.9 no
C22 N4 H41 124.7 no
C24 N5 C30 109.28(17) yes
C24 N5 H51 124.9 no
C30 N5 H51 125.8 no
C29 N6 C30 109.23(17) yes
C29 N6 H61 125.9 no
C30 N6 H61 124.8 no
C32 N7 C38 109.3(2) yes
C32 N7 H71 125.4 no
C38 N7 H71 124.9 no
C37 N8 C38 109.22(19) yes
C37 N8 H81 127.2 no
C38 N8 H81 123.5 no
C2 C1 O1 114.29(16) yes
C2 C1 O3 119.76(17) yes
O1 C1 O3 125.94(18) yes
C1 C2 O2 113.46(16) yes
C1 C2 O4 119.87(16) yes
O2 C2 O4 126.67(17) yes
C4 C3 O5 113.95(17) yes
C4 C3 O7 120.15(19) yes
O5 C3 O7 125.9(2) yes
C3 C4 O6 112.96(17) yes
C3 C4 O8 120.01(18) yes
O6 C4 O8 127.03(19) yes
C6 C5 O9 112.65(17) yes
C6 C5 O11 121.67(19) yes
O9 C5 O11 125.7(2) yes
C5 C6 O10 113.01(18) yes
C5 C6 O12 120.5(2) yes
O10 C6 O12 126.5(2) yes
C8 C7 O13 113.75(16) yes
C8 C7 O15 120.15(17) yes
O13 C7 O15 126.10(19) yes
C7 C8 O14 112.86(16) yes
C7 C8 O16 120.00(17) yes
O14 C8 O16 127.14(19) yes
N1 C9 C10 132.7(2) yes
N1 C9 C13 105.9(2) yes
C10 C9 C13 121.4(2) yes
C9 C10 C11 116.7(2) yes
C9 C10 H101 120.9 no
C11 C10 H101 122.4 no
C10 C11 C12 121.5(2) yes
C10 C11 H111 119.0 no
C12 C11 H111 119.5 no
C11 C12 C42 122.1(2) yes
C11 C12 H121 118.8 no
C42 C12 H121 119.1 no
C9 C13 N2 106.3(2) yes
C9 C13 C42 122.0(2) yes
N2 C13 C42 131.7(2) yes
N2 C14 N1 108.7(2) yes
N2 C14 C15 125.3(2) yes
N1 C14 C15 126.0(2) yes
C14 C15 H151 109.2 no
C14 C15 H152 107.6 no
H151 C15 H152 110.3 no
C14 C15 H153 110.1 no
H151 C15 H153 108.7 no
H152 C15 H153 110.8 no
N3 C16 C17 132.22(18) yes
N3 C16 C21 106.06(17) yes
C17 C16 C21 121.71(19) yes
C16 C17 C18 116.5(2) yes
C16 C17 H171 121.2 no
C18 C17 H171 122.3 no
C17 C18 C19 121.8(2) yes
C17 C18 H181 119.4 no
C19 C18 H181 118.7 no
C18 C19 C20 121.7(2) yes
C18 C19 H191 119.1 no
C20 C19 H191 119.2 no
C19 C20 C21 116.6(2) yes
C19 C20 H201 122.8 no
C21 C20 H201 120.6 no
C16 C21 C20 121.8(2) yes
C16 C21 N4 106.32(17) yes
C20 C21 N4 131.9(2) yes
N4 C22 N3 108.85(18) yes
N4 C22 C23 124.40(18) yes
N3 C22 C23 126.74(19) yes
C22 C23 H231 108.3 no
C22 C23 H232 108.3 no
H231 C23 H232 111.8 no
C22 C23 H233 109.2 no
H231 C23 H233 108.4 no
H232 C23 H233 110.8 no
N5 C24 C25 131.7(2) yes
N5 C24 C29 106.36(17) yes
C25 C24 C29 121.9(2) yes
C24 C25 C26 116.1(2) yes
C24 C25 H251 122.1 no
C26 C25 H251 121.9 no
C25 C26 C27 122.0(2) yes
C25 C26 H261 119.1 no
C27 C26 H261 118.9 no
C26 C27 C28 122.2(2) yes
C26 C27 H271 118.9 no
C28 C27 H271 118.9 no
C27 C28 C29 115.8(2) yes
C27 C28 H281 123.0 no
C29 C28 H281 121.3 no
C28 C29 N6 131.34(19) yes
C28 C29 C24 122.1(2) yes
N6 C29 C24 106.58(17) yes
N6 C30 N5 108.55(18) yes
N6 C30 C31 124.70(18) yes
N5 C30 C31 126.74(19) yes
C30 C31 H311 109.8 no
C30 C31 H312 109.4 no
H311 C31 H312 107.1 no
C30 C31 H313 110.4 no
H311 C31 H313 110.8 no
H312 C31 H313 109.3 no
N7 C32 C33 131.4(2) yes
N7 C32 C37 106.2(2) yes
C33 C32 C37 122.3(2) yes
C32 C33 C34 116.0(2) yes
C32 C33 H331 121.7 no
C34 C33 H331 122.3 no
C33 C34 C35 121.6(3) yes
C33 C34 H341 120.3 no
C35 C34 H341 118.1 no
C34 C35 C36 122.2(2) yes
C34 C35 H351 118.7 no
C36 C35 H351 119.1 no
C35 C36 C37 116.7(2) yes
C35 C36 H361 122.9 no
C37 C36 H361 120.5 no
C32 C37 N8 106.3(2) yes
C32 C37 C36 121.2(2) yes
N8 C37 C36 132.5(2) yes
N8 C38 N7 108.9(2) yes
N8 C38 C39 125.0(2) yes
N7 C38 C39 126.0(2) yes
C38 C39 H391 108.7 no
C38 C39 H392 107.8 no
H391 C39 H392 108.8 no
C38 C39 H393 109.9 no
H391 C39 H393 110.2 no
H392 C39 H393 111.3 no
C13 C42 C12 116.3(2) yes
C13 C42 H421 121.3 no
C12 C42 H421 122.4 no
C1 O1 Zr1 120.21(12) yes
C2 O2 Zr1 120.61(12) yes
C3 O5 Zr1 119.63(13) yes
C4 O6 Zr1 120.21(12) yes
C5 O9 Zr1 122.79(13) yes
C6 O10 Zr1 120.44(13) yes
C7 O13 Zr1 120.81(12) yes
C8 O14 Zr1 120.53(12) yes
H172 O17 H173 114.1 no
H182 O18 H183 113.2 no
H192 O19 H193 112.3 no
H202 O20 H203 113.9 no
H211 O21 H212 117.4 no
H221 O22 H222 107.9 no
H234 O23 H235 110.5 no
O2 Zr1 O10 74.75(6) yes
O2 Zr1 O1 71.04(5) yes
O10 Zr1 O1 83.86(6) yes
O2 Zr1 O14 140.48(5) yes
O10 Zr1 O14 113.27(6) yes
O1 Zr1 O14 145.74(5) yes
O2 Zr1 O6 124.58(5) yes
O10 Zr1 O6 140.96(5) yes
O1 Zr1 O6 73.83(5) yes
O14 Zr1 O6 74.81(5) yes
O2 Zr1 O5 74.56(5) yes
O10 Zr1 O5 145.29(5) yes
O1 Zr1 O5 101.04(6) yes
O14 Zr1 O5 81.77(6) yes
O6 Zr1 O5 71.78(5) yes
O2 Zr1 O13 74.39(5) yes
O10 Zr1 O13 73.68(6) yes
O1 Zr1 O13 142.63(5) yes
O14 Zr1 O13 71.57(5) yes
O6 Zr1 O13 140.18(5) yes
O2 Zr1 O9 138.67(5) yes
O10 Zr1 O9 70.97(5) yes
O1 Zr1 O9 82.89(6) yes
O14 Zr1 O9 75.88(6) yes
O6 Zr1 O9 74.74(5) yes
O5 Zr1 O13 82.78(6) yes
O5 Zr1 O9 143.54(5) yes
O13 Zr1 O9 115.89(6) yes

loop_
_geom_bond_atom_site_label_1
_geom_bond_atom_site_label_2
_geom_bond_distance
_geom_bond_publ_flag
N1 C9 1.386(3) yes
N1 C14 1.327(3) yes
N1 H11 0.881 no
N2 C13 1.382(3) yes
N2 C14 1.328(3) yes
N2 H21 0.892 no
N3 C16 1.385(3) yes
N3 C22 1.326(3) yes
N3 H31 0.876 no
N4 C21 1.382(3) yes
N4 C22 1.329(3) yes
N4 H41 0.894 no
N5 C24 1.383(3) yes
N5 C30 1.330(3) yes
N5 H51 0.875 no
N6 C29 1.380(3) yes
N6 C30 1.332(3) yes
N6 H61 0.896 no
N7 C32 1.383(3) yes
N7 C38 1.330(3) yes
N7 H71 0.890 no
N8 C37 1.384(3) yes
N8 C38 1.332(3) yes
N8 H81 0.875 no
C1 C2 1.537(3) yes
C1 O1 1.268(2) yes
C1 O3 1.229(2) yes
C2 O2 1.266(2) yes
C2 O4 1.225(2) yes
C3 C4 1.542(3) yes
C3 O5 1.277(3) yes
C3 O7 1.224(3) yes
C4 O6 1.272(2) yes
C4 O8 1.218(2) yes
C5 C6 1.539(3) yes
C5 O9 1.275(2) yes
C5 O11 1.214(2) yes
C6 O10 1.279(3) yes
C6 O12 1.215(3) yes
C7 C8 1.533(3) yes
C7 O13 1.281(2) yes
C7 O15 1.214(2) yes
C8 O14 1.285(2) yes
C8 O16 1.212(2) yes
C9 C10 1.386(3) yes
C9 C13 1.390(3) yes
C10 C11 1.371(4) yes
C10 H101 0.949 no
C11 C12 1.399(3) yes
C11 H111 0.952 no
C12 C42 1.370(4) yes
C12 H121 0.944 no
C13 C42 1.382(3) yes
C14 C15 1.471(4) yes
C15 H151 0.962 no
C15 H152 0.983 no
C15 H153 0.961 no
C16 C17 1.384(3) yes
C16 C21 1.388(3) yes
C17 C18 1.376(3) yes
C17 H171 0.955 no
C18 C19 1.400(4) yes
C18 H181 0.946 no
C19 C20 1.372(4) yes
C19 H191 0.949 no
C20 C21 1.387(3) yes
C20 H201 0.956 no
C22 C23 1.470(3) yes
C23 H231 0.953 no
C23 H232 0.973 no
C23 H233 0.974 no
C24 C25 1.389(3) yes
C24 C29 1.378(3) yes
C25 C26 1.372(4) yes
C25 H251 0.946 no
C26 C27 1.391(4) yes
C26 H261 0.957 no
C27 C28 1.374(3) yes
C27 H271 0.955 no
C28 C29 1.390(3) yes
C28 H281 0.947 no
C30 C31 1.468(3) yes
C31 H311 0.973 no
C31 H312 0.977 no
C31 H313 0.978 no
C32 C33 1.379(4) yes
C32 C37 1.392(3) yes
C33 C34 1.377(4) yes
C33 H331 0.953 no
C34 C35 1.397(4) yes
C34 H341 0.944 no
C35 C36 1.363(4) yes
C35 H351 0.952 no
C36 C37 1.381(3) yes
C36 H361 0.941 no
C38 C39 1.475(4) yes
C39 H391 0.970 no
C39 H392 0.976 no
C39 H393 0.986 no
C42 H421 0.959 no
O1 Zr1 2.2037(14) yes
O2 Zr1 2.2081(13) yes
O5 Zr1 2.1763(14) yes
O6 Zr1 2.1852(14) yes
O9 Zr1 2.1517(14) yes
O10 Zr1 2.2055(15) yes
O13 Zr1 2.1750(14) yes
O14 Zr1 2.1886(14) yes
O17 H172 0.864 no
O17 H173 0.834 no
O18 H182 0.834 no
O18 H183 0.832 no
O19 H192 0.829 no
O19 H193 0.841 no
O20 H202 0.861 no
O20 H203 0.843 no
O21 H211 0.826 no
O21 H212 0.811 no
O22 H221 0.840 no
O22 H222 0.850 no
O23 H234 0.855 no
O23 H235 0.857 no

loop_
_geom_hbond_atom_site_label_D
_geom_hbond_atom_site_label_H
_geom_hbond_atom_site_label_A
_geom_hbond_site_symmetry_A
_geom_hbond_angle_DHA
_geom_hbond_distance_DH
_geom_hbond_distance_HA
_geom_hbond_distance_DA
_geom_hbond_publ_flag
N1 H11 O2 . 135 0.88 2.35 3.040(4) yes
N1 H11 O10 . 138 0.88 2.43 3.138(4) yes
N1 H11 O13 . 146 0.88 2.32 3.088(4) yes
N2 H21 O20 . 177 0.89 1.81 2.703(4) yes
N3 H31 O15 1_465 140 0.88 2.16 2.883(4) yes
N3 H31 O16 1_465 137 0.88 2.21 2.915(4) yes
N4 H41 C2 2_666 150 0.89 2.57 3.376(4) yes
N4 H41 O4 2_666 170 0.89 1.85 2.734(4) yes
N5 H51 O14 2_657 156 0.88 2.07 2.897(4) yes
N6 H61 O3 . 174 0.90 1.80 2.689(4) yes
N7 H71 O23 2_566 163 0.89 1.88 2.744(4) yes
N8 H81 O17 2_666 174 0.87 1.80 2.671(4) yes
C10 H101 O15 . 159 0.95 2.36 3.262(4) yes
C17 H171 O16 1_465 129 0.95 2.50 3.190(4) yes
O17 H172 O18 . 172 0.86 1.84 2.700(4) yes
O17 H173 O12 . 156 0.83 1.95 2.730(4) yes
C18 H181 O11 2_667 152 0.95 2.54 3.406(4) yes
O18 H182 O3 2_666 168 0.83 1.93 2.752(4) yes
O18 H183 O23 2_666 159 0.83 1.96 2.754(4) yes
O19 H192 O8 1_564 167 0.83 1.91 2.726(4) yes
O19 H193 O1 2_666 164 0.84 2.38 3.198(4) yes
O20 H202 O19 . 167 0.86 1.96 2.807(4) yes
O20 H203 O21 . 166 0.84 1.94 2.765(4) yes
O21 H211 O22 . 174 0.83 1.93 2.755(4) yes
O21 H212 O11 2_666 156 0.81 1.93 2.698(4) yes
O22 H221 O20 2_665 171 0.84 2.11 2.945(4) yes
O22 H222 O7 2_656 145 0.85 2.14 2.878(4) yes
O22 H222 O8 2_656 139 0.85 2.50 3.190(4) yes
C23 H231 O15 1_465 127 0.95 2.46 3.120(4) yes
O23 H234 O21 . 161 0.86 1.93 2.749(4) yes
O23 H235 O7 2_656 161 0.86 1.88 2.704(4) yes
C25 H251 O16 2_657 162 0.95 2.37 3.288(4) yes
C26 H261 O11 1_455 150 0.96 2.47 3.338(4) yes
C31 H311 O1 . 156 0.97 2.54 3.455(4) yes
C31 H312 O6 2_657 140 0.98 2.41 3.221(4) yes
C36 H361 O19 2_666 157 0.94 2.57 3.455(4) yes
C39 H392 O18 1_455 135 0.98 2.57 3.334(4) yes
